data_7210969
loop_
_publ_author_name
'Trzybi\'nski, Damian'
'Sikorski, Artur'

_publ_section_title
;
 Solvent-bridged frameworks of hydrogen bonds in crystals of
 9-aminoacridinium halides
;
_journal_issue 34
_journal_name_full CrystEngComm
_journal_page_first 6808
_journal_paper_doi 10.1039/c3ce41027g
_journal_volume 15
_journal_year 2013
_chemical_formula_moiety 'C13 H11 N2, F, 2(H2 O)'
_chemical_formula_sum 'C13 H15 F N2 O2'
_chemical_formula_weight 250.27
_chemical_name_systematic
; 
 ? 
;
_space_group_IT_number 15
_symmetry_cell_setting monoclinic
_symmetry_space_group_name_Hall '-C 2yc'
_symmetry_space_group_name_H-M 'C 1 2/c 1'
_atom_sites_solution_hydrogens geom
_atom_sites_solution_primary direct
_atom_sites_solution_secondary difmap
_audit_creation_method SHELXL-97
_cell_angle_alpha 90.00
_cell_angle_beta 110.794(13)
_cell_angle_gamma 90.00
_cell_formula_units_Z 4
_cell_length_a 16.712(2)
_cell_length_b 10.3361(10)
_cell_length_c 7.5219(8)
_cell_measurement_reflns_used 8217
_cell_measurement_temperature 295(2)
_cell_measurement_theta_max 25.50
_cell_measurement_theta_min 3.36
_cell_volume 1214.7(3)
_computing_cell_refinement 'CrysAlis RED,Version 1.171.32.15 (Oxford Diffraction Ltd., 2008)'
_computing_data_collection 'CrysAlis CCD,Version 1.171.32.15 (Oxford Diffraction Ltd., 2008)'
_computing_data_reduction 'CrysAlis RED,Version 1.171.32.15 (Oxford Diffraction Ltd., 2008)'
_computing_molecular_graphics 'ORTEPII (Johnson, 1976)'
_computing_publication_material 'SHELXL97 and PLATON (Spek, 2003)'
_computing_structure_refinement 'SHELXL-97 (Sheldrick, 2008)'
_computing_structure_solution 'SHELXS-97 (Sheldrick, 2008)'
_diffrn_ambient_temperature 295(2)
_diffrn_detector_area_resol_mean 10.4002
_diffrn_measured_fraction_theta_full 0.998
_diffrn_measured_fraction_theta_max 0.998
_diffrn_measurement_device_type 'Oxford Diffraction Ruby CCD'
_diffrn_measurement_method \w
_diffrn_radiation_monochromator graphite
_diffrn_radiation_source 'fine-focus sealed tube'
_diffrn_radiation_type MoK\a
_diffrn_radiation_wavelength 0.71073
_diffrn_reflns_av_R_equivalents 0.0614
_diffrn_reflns_av_sigmaI/netI 0.0364
_diffrn_reflns_limit_h_max 20
_diffrn_reflns_limit_h_min -20
_diffrn_reflns_limit_k_max 12
_diffrn_reflns_limit_k_min -12
_diffrn_reflns_limit_l_max 9
_diffrn_reflns_limit_l_min -9
_diffrn_reflns_number 8217
_diffrn_reflns_theta_full 25.48
_diffrn_reflns_theta_max 25.50
_diffrn_reflns_theta_min 3.36
_exptl_absorpt_coefficient_mu 0.103
_exptl_absorpt_correction_T_max 0.991
_exptl_absorpt_correction_T_min 0.985
_exptl_absorpt_correction_type multi-scan
_exptl_absorpt_process_details
;
CrysAlis RED, Version 1.171.32.15 (Oxford Diffraction Ltd.,
2008)
Empirical absorption correction using spherical harmonics,
implemented in SCALE3 ABSPACK scaling algorithm.
;
_exptl_crystal_colour yellow
_exptl_crystal_density_diffrn 1.363
_exptl_crystal_density_method 'not measured'
_exptl_crystal_description needle
_exptl_crystal_F_000 528
_exptl_crystal_size_max 0.55
_exptl_crystal_size_mid 0.09
_exptl_crystal_size_min 0.07
_refine_diff_density_max 0.163
_refine_diff_density_min -0.206
_refine_diff_density_rms 0.041
_refine_ls_extinction_method none
_refine_ls_goodness_of_fit_ref 1.018
_refine_ls_hydrogen_treatment mixed
_refine_ls_matrix_type full
_refine_ls_number_parameters 90
_refine_ls_number_reflns 1129
_refine_ls_number_restraints 3
_refine_ls_restrained_S_all 1.019
_refine_ls_R_factor_all 0.0785
_refine_ls_R_factor_gt 0.0460
_refine_ls_shift/su_max 0.000
_refine_ls_shift/su_mean 0.000
_refine_ls_structure_factor_coef Fsqd
_refine_ls_weighting_details 'calc w=1/[\s^2^(Fo^2^)+(0.0694P)^2^+0.0000P] where P=(Fo^2^+2Fc^2^)/3'
_refine_ls_weighting_scheme calc
_refine_ls_wR_factor_gt 0.1145
_refine_ls_wR_factor_ref 0.1320
_reflns_number_gt 749
_reflns_number_total 1129
_reflns_threshold_expression >2sigma(I)
_cod_data_source_file c3ce41027g.txt
_cod_data_source_block Global
_cod_depositor_comments
;
The following automatic conversions were performed:
'__audit_creation_method' tag replaced with '_audit_creation_method'.

Automatic conversion script
Id: cif_correct_tags 1440 2010-10-19 06:21:57Z saulius 
;
_cod_original_cell_volume 1214.7(2)
_cod_original_sg_symbol_H-M 'C 2/c'
_cod_database_code 7210969

loop_
_symmetry_equiv_pos_as_xyz
'x, y, z'
'-x, y, -z+1/2'
'x+1/2, y+1/2, z'
'-x+1/2, y+1/2, -z+1/2'
'-x, -y, -z'
'x, -y, z-1/2'
'-x+1/2, -y+1/2, -z'
'x+1/2, -y+1/2, z-1/2'

loop_
_atom_site_label
_atom_site_type_symbol
_atom_site_fract_x
_atom_site_fract_y
_atom_site_fract_z
_atom_site_U_iso_or_equiv
_atom_site_adp_type
_atom_site_occupancy
_atom_site_symmetry_multiplicity
_atom_site_calc_flag
_atom_site_refinement_flags
C1 C 0.85449(12) 0.39708(19) 0.4973(2) 0.0456(5) Uani 1 1 d .
H1 H 0.8514 0.3072 0.4921 0.055 Uiso 1 1 calc R
C2 C 0.78759(13) 0.4680(2) 0.3830(3) 0.0529(6) Uani 1 1 d .
H2 H 0.7390 0.4266 0.3015 0.063 Uiso 1 1 calc R
C3 C 0.79155(13) 0.6032(2) 0.3877(3) 0.0525(6) Uani 1 1 d .
H3 H 0.7459 0.6510 0.3073 0.063 Uiso 1 1 calc R
C4 C 0.86111(13) 0.66545(19) 0.5079(2) 0.0485(5) Uani 1 1 d .
H4 H 0.8628 0.7554 0.5106 0.058 Uiso 1 1 calc R
C9 C 1.0000 0.3873(2) 0.7500 0.0371(6) Uani 1 2 d S
N10 N 1.0000 0.6566(2) 0.7500 0.0423(6) Uani 1 2 d S
H10 H 1.0000 0.7398 0.7500 0.051 Uiso 1 2 calc SR
C11 C 0.92859(12) 0.45743(17) 0.6241(2) 0.0387(5) Uani 1 1 d .
C12 C 0.93075(12) 0.59385(19) 0.6287(2) 0.0386(5) Uani 1 1 d .
N15 N 1.0000 0.2594(2) 0.7500 0.0491(6) Uani 1 2 d S
H15A H 0.9548 0.2159 0.6708 0.059 Uiso 1 1 d R
F16 F 1.0000 0.90974(15) 0.7500 0.0642(6) Uani 1 2 d S
O17 O 0.90051(10) 0.06905(15) 0.4737(2) 0.0626(5) Uani 1 1 d D
H17B H 0.9290(16) 0.067(3) 0.395(3) 0.094 Uiso 1 1 d D
H17A H 0.9257(16) 0.007(2) 0.556(3) 0.094 Uiso 1 1 d D

loop_
_atom_site_aniso_label
_atom_site_aniso_U_11
_atom_site_aniso_U_22
_atom_site_aniso_U_33
_atom_site_aniso_U_23
_atom_site_aniso_U_13
_atom_site_aniso_U_12
C1 0.0427(13) 0.0483(12) 0.0429(11) -0.0042(8) 0.0118(9) -0.0009(9)
C2 0.0377(13) 0.0687(15) 0.0442(11) -0.0061(9) 0.0047(10) 0.0006(10)
C3 0.0417(13) 0.0653(15) 0.0454(11) 0.0047(9) 0.0093(10) 0.0129(10)
C4 0.0497(13) 0.0506(12) 0.0453(11) 0.0036(8) 0.0169(10) 0.0098(10)
C9 0.0373(16) 0.0406(16) 0.0342(12) 0.000 0.0139(12) 0.000
N10 0.0425(14) 0.0388(13) 0.0434(12) 0.000 0.0124(11) 0.000
C11 0.0368(12) 0.0464(12) 0.0333(9) -0.0013(7) 0.0131(8) 0.0000(8)
C12 0.0391(12) 0.0438(12) 0.0350(10) 0.0000(7) 0.0156(9) 0.0021(9)
N15 0.0419(14) 0.0436(14) 0.0507(13) 0.000 0.0026(11) 0.000
F16 0.0840(14) 0.0492(10) 0.0556(10) 0.000 0.0202(9) 0.000
O17 0.0520(11) 0.0627(10) 0.0640(10) -0.0002(7) 0.0092(8) 0.0038(7)

loop_
_atom_type_symbol
_atom_type_description
_atom_type_scat_dispersion_real
_atom_type_scat_dispersion_imag
_atom_type_scat_source
C C 0.0033 0.0016 'International Tables Vol C Tables 4.2.6.8 and 6.1.1.4'
H H 0.0000 0.0000 'International Tables Vol C Tables 4.2.6.8 and 6.1.1.4'
N N 0.0061 0.0033 'International Tables Vol C Tables 4.2.6.8 and 6.1.1.4'
F F 0.0171 0.0103 'International Tables Vol C Tables 4.2.6.8 and 6.1.1.4'
O O 0.0106 0.0060 'International Tables Vol C Tables 4.2.6.8 and 6.1.1.4'

loop_
_geom_angle_atom_site_label_1
_geom_angle_atom_site_label_2
_geom_angle_atom_site_label_3
_geom_angle
_geom_angle_site_symmetry_1
_geom_angle_site_symmetry_3
C2 C1 C11 121.11(19) . .
C2 C1 H1 119.4 . .
C11 C1 H1 119.4 . .
C1 C2 C3 120.16(18) . .
C1 C2 H2 119.9 . .
C3 C2 H2 119.9 . .
C4 C3 C2 120.84(18) . .
C4 C3 H3 119.6 . .
C2 C3 H3 119.6 . .
C3 C4 C12 119.90(19) . .
C3 C4 H4 120.1 . .
C12 C4 H4 120.1 . .
N15 C9 C11 120.48(11) . 2_756
N15 C9 C11 120.48(11) . .
C11 C9 C11 119.0(2) 2_756 .
C12 N10 C12 122.9(2) . 2_756
C12 N10 H10 118.5 . .
C12 N10 H10 118.5 2_756 .
C12 C11 C1 117.83(16) . .
C12 C11 C9 118.87(17) . .
C1 C11 C9 123.29(18) . .
N10 C12 C4 119.71(17) . .
N10 C12 C11 120.14(16) . .
C4 C12 C11 120.15(17) . .
C9 N15 H15A 120.0 . .
H17B O17 H17A 102.2(19) . .

loop_
_geom_bond_atom_site_label_1
_geom_bond_atom_site_label_2
_geom_bond_distance
_geom_bond_site_symmetry_2
C1 C2 1.358(3) .
C1 C11 1.412(3) .
C1 H1 0.9300 .
C2 C3 1.399(3) .
C2 H2 0.9300 .
C3 C4 1.355(3) .
C3 H3 0.9300 .
C4 C12 1.406(3) .
C4 H4 0.9300 .
C9 N15 1.322(3) .
C9 C11 1.430(2) 2_756
C9 C11 1.430(2) .
N10 C12 1.357(2) .
N10 C12 1.357(2) 2_756
N10 H10 0.8600 .
C11 C12 1.411(3) .
N15 H15A 0.8991 .
O17 H17B 0.881(16) .
O17 H17A 0.883(16) .

loop_
_geom_torsion_atom_site_label_1
_geom_torsion_atom_site_label_2
_geom_torsion_atom_site_label_3
_geom_torsion_atom_site_label_4
_geom_torsion
_geom_torsion_site_symmetry_1
C11 C1 C2 C3 0.7(3) .
C1 C2 C3 C4 -1.2(3) .
C2 C3 C4 C12 0.6(3) .
C2 C1 C11 C12 0.2(3) .
C2 C1 C11 C9 178.72(15) .
N15 C9 C11 C12 179.76(11) .
C11 C9 C11 C12 -0.24(11) 2_756
N15 C9 C11 C1 1.28(19) .
C11 C9 C11 C1 -178.72(19) 2_756
C12 N10 C12 C4 179.59(18) 2_756
C12 N10 C12 C11 -0.25(11) 2_756
C3 C4 C12 N10 -179.45(15) .
C3 C4 C12 C11 0.4(3) .
C1 C11 C12 N10 179.04(14) .
C9 C11 C12 N10 0.5(2) .
C1 C11 C12 C4 -0.8(2) .
C9 C11 C12 C4 -179.35(14) .
